data_7225062
loop_
_publ_author_name
'van Megen, M.'
'Frank, W.'
'Reiss, G. J.'

_publ_section_title
;
 A detailed comparative structural study of the hydrogen bonded networks
 in solids, obtained by the reaction of 4,4&#x2032;-bipyridine and varied
 alkane-\a,\w-diphosphonic acids
;
_journal_issue 20
_journal_name_full CrystEngComm
_journal_page_first 3574
_journal_paper_doi 10.1039/C5CE02156A
_journal_volume 18
_journal_year 2016
_chemical_formula_sum 'C22 H40 N2 O12 P4'
_chemical_formula_weight 648.44
_chemical_name_systematic
;
 ?
;
_space_group_crystal_system monoclinic
_space_group_IT_number 14
_space_group_name_Hall '-P 2ybc'
_space_group_name_H-M_alt 'P 1 21/c 1'
_symmetry_space_group_name_Hall '-P 2ybc'
_symmetry_space_group_name_H-M 'P 1 21/c 1'
_atom_sites_solution_hydrogens geom
_audit_creation_method SHELXL-2014
_audit_update_record
;
2015-10-25 deposited with the CCDC.
2016-04-11 downloaded from the CCDC.
;
_cell_angle_alpha 90
_cell_angle_beta 114.668(5)
_cell_angle_gamma 90
_cell_formula_units_Z 2
_cell_length_a 19.5429(8)
_cell_length_b 4.71970(10)
_cell_length_c 17.2626(7)
_cell_measurement_reflns_used 14489
_cell_measurement_temperature 294(2)
_cell_measurement_theta_max 34.1190
_cell_measurement_theta_min 3.0653
_cell_volume 1446.94(11)
_computing_structure_refinement 'SHELXL-2014 (Sheldrick, 2014)'
_diffrn_ambient_temperature 294(2)
_diffrn_measured_fraction_theta_full 0.998
_diffrn_measured_fraction_theta_max 0.998
_diffrn_measurement_device_type Xcalibur-EOS
_diffrn_radiation_type MoK\a
_diffrn_radiation_wavelength 0.71073
_diffrn_reflns_av_R_equivalents 0.0276
_diffrn_reflns_av_unetI/netI 0.0141
_diffrn_reflns_Laue_measured_fraction_full 0.998
_diffrn_reflns_Laue_measured_fraction_max 0.998
_diffrn_reflns_limit_h_max 23
_diffrn_reflns_limit_h_min -23
_diffrn_reflns_limit_k_max 5
_diffrn_reflns_limit_k_min -5
_diffrn_reflns_limit_l_max 20
_diffrn_reflns_limit_l_min -20
_diffrn_reflns_number 19524
_diffrn_reflns_point_group_measured_fraction_full 0.998
_diffrn_reflns_point_group_measured_fraction_max 0.998
_diffrn_reflns_theta_full 25.000
_diffrn_reflns_theta_max 24.998
_diffrn_reflns_theta_min 3.248
_exptl_absorpt_coefficient_mu 0.324
_exptl_absorpt_correction_T_max 1.00000
_exptl_absorpt_correction_T_min 0.88538
_exptl_absorpt_correction_type multi-scan
_exptl_absorpt_process_details
;
CrysAlisPro, Oxford Diffraction Ltd.,
Version 1.171.34.44 (release 25-10-2010 CrysAlis171 .NET)
(compiled Oct 25 2010,18:11:34)
Empirical absorption correction using spherical harmonics,
 implemented in SCALE3 ABSPACK scaling algorithm.
;
_exptl_crystal_colour colourless
_exptl_crystal_density_diffrn 1.488
_exptl_crystal_description platelet
_exptl_crystal_F_000 684
_exptl_crystal_recrystallization_method 'Re-crystallisation from solvent: '
_exptl_crystal_size_max 0.574
_exptl_crystal_size_mid 0.046
_exptl_crystal_size_min 0.034
_refine_diff_density_max 0.351
_refine_diff_density_min -0.330
_refine_diff_density_rms 0.042
_refine_ls_extinction_method none
_refine_ls_goodness_of_fit_ref 1.306
_refine_ls_hydrogen_treatment constr
_refine_ls_matrix_type full
_refine_ls_number_parameters 184
_refine_ls_number_reflns 2563
_refine_ls_number_restraints 0
_refine_ls_restrained_S_all 1.306
_refine_ls_R_factor_all 0.0353
_refine_ls_R_factor_gt 0.0335
_refine_ls_shift/su_max 0.001
_refine_ls_shift/su_mean 0.000
_refine_ls_structure_factor_coef Fsqd
_refine_ls_weighting_details 'w=1/[\s^2^(Fo^2^)+(0.0100P)^2^+1.0000P] where P=(Fo^2^+2Fc^2^)/3'
_refine_ls_weighting_scheme calc
_refine_ls_wR_factor_gt 0.0686
_refine_ls_wR_factor_ref 0.0692
_reflns_Friedel_coverage 0.000
_reflns_number_gt 2430
_reflns_number_total 2563
_reflns_threshold_expression 'I > 2\s(I)'
_cod_data_source_file c5ce02156a2.cif
_cod_data_source_block exp_423_rt
_cod_depositor_comments 'Adding full bibliography for 7225062--7225069.cif.'
_cod_original_cell_volume 1446.93(10)
_cod_database_code 7225062
_shelx_space_group_comment
;
The symmetry employed for this shelxl refinement is uniquely defined
by the following loop, which should always be used as a source of
symmetry information in preference to the above space-group names.
They are only intended as comments.
;
_shelxl_version_number 2014-3

loop_
_space_group_symop_operation_xyz
'x, y, z'
'-x, y+1/2, -z+1/2'
'-x, -y, -z'
'x, -y-1/2, z-1/2'

loop_
_atom_site_label
_atom_site_type_symbol
_atom_site_fract_x
_atom_site_fract_y
_atom_site_fract_z
_atom_site_U_iso_or_equiv
_atom_site_adp_type
_atom_site_occupancy
_atom_site_site_symmetry_order
_atom_site_calc_flag
_atom_site_refinement_flags_posn
_atom_site_refinement_flags_adp
P1 P 0.68439(3) 0.30047(11) 0.37313(3) 0.02598(13) Uani 1 1 d . .
P2 P 1.18525(3) 0.02508(11) 0.78418(3) 0.03012(14) Uani 1 1 d . .
O1 O 0.68478(7) 0.1944(3) 0.28999(8) 0.0322(3) Uani 1 1 d . .
O6 O 1.17408(9) 0.2735(3) 0.83594(10) 0.0414(4) Uani 1 1 d . .
H6 H 1.1920 0.4184 0.8258 0.062 Uiso 1 1 calc R U
O2 O 0.63246(7) 0.5485(3) 0.36032(9) 0.0332(3) Uani 1 1 d . .
O3 O 0.65984(9) 0.0548(3) 0.41652(9) 0.0381(4) Uani 1 1 d . .
H3 H 0.6561 -0.0924 0.3898 0.057 Uiso 1 1 calc R U
O5 O 1.22776(8) 0.1494(3) 0.73379(10) 0.0389(4) Uani 1 1 d . .
H5 H 1.2544 0.0264 0.7270 0.058 Uiso 1 1 calc R U
O4 O 1.22362(8) -0.2221(3) 0.83871(9) 0.0414(4) Uani 1 1 d . .
C1 C 0.77732(11) 0.4014(4) 0.44627(13) 0.0350(5) Uani 1 1 d . .
H1A H 0.7970 0.5331 0.4174 0.042 Uiso 1 1 calc R U
H1B H 0.7735 0.5029 0.4931 0.042 Uiso 1 1 calc R U
C2 C 0.83435(11) 0.1644(4) 0.48340(13) 0.0339(5) Uani 1 1 d . .
H2B H 0.8387 0.0599 0.4373 0.041 Uiso 1 1 calc R U
H2A H 0.8165 0.0346 0.5144 0.041 Uiso 1 1 calc R U
C9 C 0.52484(10) 0.9017(4) 0.03370(12) 0.0287(4) Uani 1 1 d . .
C3 C 0.91156(11) 0.2752(5) 0.54299(14) 0.0369(5) Uani 1 1 d . .
H3A H 0.9329 0.3781 0.5097 0.044 Uiso 1 1 calc R U
H3B H 0.9056 0.4077 0.5827 0.044 Uiso 1 1 calc R U
C6 C 1.09346(11) -0.0774(5) 0.70996(14) 0.0373(5) Uani 1 1 d . .
H6A H 1.0989 -0.2219 0.6730 0.045 Uiso 1 1 calc R U
H6B H 1.0679 -0.1639 0.7415 0.045 Uiso 1 1 calc R U
C4 C 0.96607(11) 0.0451(5) 0.59302(14) 0.0365(5) Uani 1 1 d . .
H4A H 0.9727 -0.0853 0.5533 0.044 Uiso 1 1 calc R U
H4B H 0.9442 -0.0603 0.6253 0.044 Uiso 1 1 calc R U
C5 C 1.04298(11) 0.1551(5) 0.65409(14) 0.0377(5) Uani 1 1 d . .
H5A H 1.0675 0.2421 0.6215 0.045 Uiso 1 1 calc R U
H5B H 1.0363 0.3000 0.6902 0.045 Uiso 1 1 calc R U
N1 N 0.61522(10) 0.5384(4) 0.15683(12) 0.0439(5) Uani 1 1 d . .
H1 H 0.6437 0.4243 0.1958 0.053 Uiso 1 1 calc R U
C8 C 0.58486(12) 0.7669(5) 0.02698(14) 0.0419(5) Uani 1 1 d . .
H8C H 0.5954 0.8016 -0.0199 0.050 Uiso 1 1 calc R U
C10 C 0.51235(12) 0.8467(5) 0.10564(14) 0.0425(5) Uani 1 1 d . .
H10C H 0.4725 0.9332 0.1125 0.051 Uiso 1 1 calc R U
C11 C 0.55881(14) 0.6653(6) 0.16641(15) 0.0504(6) Uani 1 1 d . .
H11C H 0.5508 0.6305 0.2150 0.060 Uiso 1 1 calc R U
C7 C 0.62895(12) 0.5824(5) 0.08903(15) 0.0460(6) Uani 1 1 d . .
H7C H 0.6685 0.4883 0.0835 0.055 Uiso 1 1 calc R U

loop_
_atom_site_aniso_label
_atom_site_aniso_U_11
_atom_site_aniso_U_22
_atom_site_aniso_U_33
_atom_site_aniso_U_23
_atom_site_aniso_U_13
_atom_site_aniso_U_12
P1 0.0280(3) 0.0245(3) 0.0273(3) 0.0023(2) 0.0134(2) 0.0007(2)
P2 0.0294(3) 0.0277(3) 0.0318(3) 0.0012(2) 0.0113(2) 0.0015(2)
O1 0.0358(7) 0.0347(8) 0.0287(7) 0.0050(6) 0.0160(6) 0.0085(6)
O6 0.0497(9) 0.0368(9) 0.0468(9) -0.0046(7) 0.0292(8) -0.0041(7)
O2 0.0334(7) 0.0280(7) 0.0403(8) 0.0008(6) 0.0176(6) 0.0029(6)
O3 0.0556(9) 0.0294(8) 0.0392(8) -0.0005(7) 0.0295(8) -0.0058(7)
O5 0.0430(9) 0.0328(8) 0.0478(9) 0.0034(7) 0.0258(7) 0.0063(7)
O4 0.0407(8) 0.0344(8) 0.0422(8) 0.0074(7) 0.0105(7) 0.0054(7)
C1 0.0350(11) 0.0272(11) 0.0369(11) 0.0005(9) 0.0090(9) -0.0024(9)
C2 0.0344(11) 0.0290(11) 0.0332(11) 0.0006(9) 0.0091(9) -0.0013(9)
C9 0.0246(9) 0.0311(11) 0.0271(10) 0.0005(9) 0.0078(8) 0.0016(8)
C3 0.0334(11) 0.0316(11) 0.0394(12) 0.0006(10) 0.0089(9) -0.0025(9)
C6 0.0347(11) 0.0308(11) 0.0412(12) 0.0018(10) 0.0105(9) -0.0034(9)
C4 0.0327(11) 0.0315(11) 0.0394(12) 0.0011(10) 0.0093(9) -0.0030(9)
C5 0.0321(11) 0.0315(11) 0.0426(12) 0.0010(10) 0.0088(9) -0.0026(9)
N1 0.0406(10) 0.0387(11) 0.0363(10) 0.0088(9) -0.0001(8) 0.0069(9)
C8 0.0373(12) 0.0526(14) 0.0382(12) 0.0086(11) 0.0181(10) 0.0152(11)
C10 0.0396(12) 0.0544(15) 0.0370(12) 0.0116(11) 0.0194(10) 0.0138(11)
C11 0.0535(15) 0.0613(16) 0.0369(12) 0.0157(12) 0.0193(11) 0.0128(13)
C7 0.0348(12) 0.0509(14) 0.0469(13) 0.0033(12) 0.0116(10) 0.0151(11)

loop_
_atom_type_symbol
_atom_type_description
_atom_type_scat_dispersion_real
_atom_type_scat_dispersion_imag
_atom_type_scat_source
C C 0.0033 0.0016 'International Tables Vol C Tables 4.2.6.8 and 6.1.1.4'
H H 0.0000 0.0000 'International Tables Vol C Tables 4.2.6.8 and 6.1.1.4'
O O 0.0106 0.0060 'International Tables Vol C Tables 4.2.6.8 and 6.1.1.4'
P P 0.1023 0.0942 'International Tables Vol C Tables 4.2.6.8 and 6.1.1.4'
N N 0.0061 0.0033 'International Tables Vol C Tables 4.2.6.8 and 6.1.1.4'

loop_
_geom_angle_atom_site_label_1
_geom_angle_atom_site_label_2
_geom_angle_atom_site_label_3
_geom_angle
_geom_angle_site_symmetry_3
O2 P1 O1 112.70(8) .
O2 P1 O3 108.97(8) .
O1 P1 O3 109.36(8) .
O2 P1 C1 108.66(9) .
O1 P1 C1 110.46(9) .
O3 P1 C1 106.48(9) .
O4 P2 O6 112.61(9) .
O4 P2 O5 113.92(9) .
O6 P2 O5 106.03(8) .
O4 P2 C6 109.39(10) .
O6 P2 C6 106.21(10) .
O5 P2 C6 108.32(10) .
P2 O6 H6 109.5 .
P1 O3 H3 109.5 .
P2 O5 H5 109.5 .
C2 C1 P1 116.82(15) .
C2 C1 H1A 108.1 .
P1 C1 H1A 108.1 .
C2 C1 H1B 108.1 .
P1 C1 H1B 108.1 .
H1A C1 H1B 107.3 .
C1 C2 C3 112.22(17) .
C1 C2 H2B 109.2 .
C3 C2 H2B 109.2 .
C1 C2 H2A 109.2 .
C3 C2 H2A 109.2 .
H2B C2 H2A 107.9 .
C8 C9 C10 117.53(19) .
C8 C9 C9 121.4(2) 3_675
C10 C9 C9 121.0(2) 3_675
C4 C3 C2 113.73(18) .
C4 C3 H3A 108.8 .
C2 C3 H3A 108.8 .
C4 C3 H3B 108.8 .
C2 C3 H3B 108.8 .
H3A C3 H3B 107.7 .
C5 C6 P2 116.87(15) .
C5 C6 H6A 108.1 .
P2 C6 H6A 108.1 .
C5 C6 H6B 108.1 .
P2 C6 H6B 108.1 .
H6A C6 H6B 107.3 .
C3 C4 C5 113.99(18) .
C3 C4 H4A 108.8 .
C5 C4 H4A 108.8 .
C3 C4 H4B 108.8 .
C5 C4 H4B 108.8 .
H4A C4 H4B 107.6 .
C6 C5 C4 112.62(18) .
C6 C5 H5A 109.1 .
C4 C5 H5A 109.1 .
C6 C5 H5B 109.1 .
C4 C5 H5B 109.1 .
H5A C5 H5B 107.8 .
C7 N1 C11 121.80(19) .
C7 N1 H1 119.1 .
C11 N1 H1 119.1 .
C7 C8 C9 120.4(2) .
C7 C8 H8C 119.8 .
C9 C8 H8C 119.8 .
C11 C10 C9 119.8(2) .
C11 C10 H10C 120.1 .
C9 C10 H10C 120.1 .
N1 C11 C10 120.6(2) .
N1 C11 H11C 119.7 .
C10 C11 H11C 119.7 .
N1 C7 C8 119.9(2) .
N1 C7 H7C 120.1 .
C8 C7 H7C 120.1 .

loop_
_geom_bond_atom_site_label_1
_geom_bond_atom_site_label_2
_geom_bond_distance
_geom_bond_site_symmetry_2
P1 O2 1.5041(14) .
P1 O1 1.5230(14) .
P1 O3 1.5606(14) .
P1 C1 1.790(2) .
P2 O4 1.4901(15) .
P2 O6 1.5439(15) .
P2 O5 1.5474(15) .
P2 C6 1.782(2) .
O6 H6 0.8200 .
O3 H3 0.8200 .
O5 H5 0.8200 .
C1 C2 1.519(3) .
C1 H1A 0.9700 .
C1 H1B 0.9700 .
C2 C3 1.521(3) .
C2 H2B 0.9700 .
C2 H2A 0.9700 .
C9 C8 1.381(3) .
C9 C10 1.386(3) .
C9 C9 1.488(4) 3_675
C3 C4 1.514(3) .
C3 H3A 0.9700 .
C3 H3B 0.9700 .
C6 C5 1.521(3) .
C6 H6A 0.9700 .
C6 H6B 0.9700 .
C4 C5 1.522(3) .
C4 H4A 0.9700 .
C4 H4B 0.9700 .
C5 H5A 0.9700 .
C5 H5B 0.9700 .
N1 C7 1.322(3) .
N1 C11 1.324(3) .
N1 H1 0.8600 .
C8 C7 1.370(3) .
C8 H8C 0.9300 .
C10 C11 1.365(3) .
C10 H10C 0.9300 .
C11 H11C 0.9300 .
C7 H7C 0.9300 .

loop_
_geom_hbond_atom_site_label_D
_geom_hbond_atom_site_label_H
_geom_hbond_atom_site_label_A
_geom_hbond_distance_DH
_geom_hbond_distance_HA
_geom_hbond_distance_DA
_geom_hbond_angle_DHA
_geom_hbond_site_symmetry_A
N1 H1 O1 0.86 1.84 2.676(2) 164.3 .
O3 H3 O2 0.82 1.77 2.550(2) 157.3 1_545
O6 H6 O4 0.82 1.79 2.563(2) 157.1 1_565
O5 H5 O1 0.82 1.70 2.5117(19) 172.8 3_756

loop_
_geom_torsion_atom_site_label_1
_geom_torsion_atom_site_label_2
_geom_torsion_atom_site_label_3
_geom_torsion_atom_site_label_4
_geom_torsion
_geom_torsion_site_symmetry_1
O2 P1 C1 C2 166.44(15) .
O1 P1 C1 C2 -69.45(18) .
O3 P1 C1 C2 49.20(18) .
P1 C1 C2 C3 178.73(15) .
C1 C2 C3 C4 169.89(18) .
O4 P2 C6 C5 174.56(16) .
O6 P2 C6 C5 52.78(19) .
O5 P2 C6 C5 -60.74(19) .
C2 C3 C4 C5 -178.85(18) .
P2 C6 C5 C4 179.91(15) .
C3 C4 C5 C6 173.92(19) .
C10 C9 C8 C7 1.2(3) .
C9 C9 C8 C7 -178.7(2) 3_675
C8 C9 C10 C11 0.1(3) .
C9 C9 C10 C11 180.0(3) 3_675
C7 N1 C11 C10 0.3(4) .
C9 C10 C11 N1 -0.8(4) .
C11 N1 C7 C8 1.0(4) .
C9 C8 C7 N1 -1.8(4) .
